data_4104142
loop_
_publ_author_name
'Cristian D. Ene'
'Augustin M. Madalan'
'Catalin Maxim'
'Bogdan Jurca'
'Narcis Avarvari'
'Marius Andruh'

_publ_section_title
;
 Constructing Robust Channel Structures by Packing Metallacalixarenes:
 Reversible Single-Crystal-to-Single-Crystal Dehydration
;
_journal_name_full 'Journal of the American Chemical Society'
_journal_page_first 4586
_journal_page_last 4587
_journal_paper_doi 10.1021/ja900416e
_journal_volume 131
_journal_year 2009
_chemical_formula_sum 'C15 H20 Cu N2 O9'
_chemical_formula_weight 435.87
_chemical_name_systematic
;
 ?
;
_space_group_IT_number 104
_symmetry_cell_setting tetragonal
_symmetry_space_group_name_Hall 'P 4 -2n'
_symmetry_space_group_name_H-M 'P 4 n c'
_atom_sites_solution_hydrogens geom
_atom_sites_solution_primary direct
_atom_sites_solution_secondary difmap
_audit_creation_method SHELXL-97
_cell_angle_alpha 90.00
_cell_angle_beta 90.00
_cell_angle_gamma 90.00
_cell_formula_units_Z 8
_cell_length_a 17.3525(6)
_cell_length_b 17.3525(6)
_cell_length_c 14.7188(5)
_cell_measurement_reflns_used 37494
_cell_measurement_temperature 293(2)
_cell_measurement_theta_max 29.98
_cell_measurement_theta_min 1.66
_cell_volume 4432.0(3)
_computing_cell_refinement X-Area
_computing_data_collection X-Area
_computing_data_reduction X-Area
_computing_structure_refinement 'SHELXL-97 (Sheldrick, 1997)'
_computing_structure_solution 'SHELXS-97 (Sheldrick, 1997)'
_diffrn_ambient_temperature 293(2)
_diffrn_measured_fraction_theta_full 0.990
_diffrn_measured_fraction_theta_max 0.990
_diffrn_measurement_device_type 'STOE-IPDS II'
_diffrn_measurement_method 'omega scans'
_diffrn_radiation_monochromator graphite
_diffrn_radiation_source 'fine-focus sealed tube'
_diffrn_radiation_type MoK\a
_diffrn_radiation_wavelength 0.71073
_diffrn_reflns_av_R_equivalents 0.0468
_diffrn_reflns_av_sigmaI/netI 0.0353
_diffrn_reflns_limit_h_max 23
_diffrn_reflns_limit_h_min -23
_diffrn_reflns_limit_k_max 23
_diffrn_reflns_limit_k_min -20
_diffrn_reflns_limit_l_max 20
_diffrn_reflns_limit_l_min -18
_diffrn_reflns_number 35319
_diffrn_reflns_theta_full 29.30
_diffrn_reflns_theta_max 29.30
_diffrn_reflns_theta_min 2.62
_exptl_absorpt_coefficient_mu 1.028
_exptl_absorpt_correction_T_max 0.7135
_exptl_absorpt_correction_T_min 0.6431
_exptl_absorpt_correction_type multi-scan
_exptl_crystal_colour blue
_exptl_crystal_density_diffrn 1.306
_exptl_crystal_density_meas ?
_exptl_crystal_density_method 'not measured'
_exptl_crystal_description prism
_exptl_crystal_F_000 1800
_exptl_crystal_size_max 0.7
_exptl_crystal_size_mid 0.3
_exptl_crystal_size_min 0.2
_refine_diff_density_max 0.355
_refine_diff_density_min -0.526
_refine_diff_density_rms 0.064
_refine_ls_abs_structure_details 'Flack H D (1983), Acta Cryst. A39, 876-881'
_refine_ls_abs_structure_Flack 0.039(18)
_refine_ls_extinction_method none
_refine_ls_goodness_of_fit_ref 1.045
_refine_ls_hydrogen_treatment constr
_refine_ls_matrix_type full
_refine_ls_number_parameters 244
_refine_ls_number_reflns 5791
_refine_ls_number_restraints 1
_refine_ls_restrained_S_all 1.045
_refine_ls_R_factor_all 0.0655
_refine_ls_R_factor_gt 0.0511
_refine_ls_shift/su_max 0.009
_refine_ls_shift/su_mean 0.001
_refine_ls_structure_factor_coef Fsqd
_refine_ls_weighting_details 'calc w=1/[\s^2^(Fo^2^)+(0.0743P)^2^+0.3862P] where P=(Fo^2^+2Fc^2^)/3'
_refine_ls_weighting_scheme calc
_refine_ls_wR_factor_gt 0.1193
_refine_ls_wR_factor_ref 0.1255
_reflns_number_gt 4789
_reflns_number_total 5791
_reflns_threshold_expression >2sigma(I)
_cod_data_source_file ja900416e_si_006.cif
_cod_data_source_block max33
_cod_depositor_comments
;
The following automatic conversions were performed:

'_exptl_crystal_density_meas' value 'not measured' was changed to '?'
- the value is perceived as not measured.

Automatic conversion script
Id: cif_fix_values 3008 2015-01-20 13:52:24Z robertas 
;
_cod_database_code 4104142

loop_
_symmetry_equiv_pos_as_xyz
'x, y, z'
'-x+1/2, y+1/2, z+1/2'
'-x, -y, z'
'x+1/2, -y+1/2, z+1/2'
'-y+1/2, -x+1/2, z+1/2'
'y, -x, z'
'-y, x, z'
'y+1/2, x+1/2, z+1/2'

loop_
_atom_site_label
_atom_site_type_symbol
_atom_site_fract_x
_atom_site_fract_y
_atom_site_fract_z
_atom_site_U_iso_or_equiv
_atom_site_adp_type
_atom_site_occupancy
_atom_site_symmetry_multiplicity
_atom_site_calc_flag
_atom_site_refinement_flags
C1 C 1.3278(2) -0.03850(19) -0.6655(3) 0.0350(7) Uani 1 1 d .
C2 C 1.33448(18) 0.03673(19) -0.7155(2) 0.0325(6) Uani 1 1 d .
C3 C 1.3861(2) 0.0447(2) -0.7869(2) 0.0315(7) Uani 1 1 d .
H3A H 1.4148 0.0025 -0.8063 0.038 Uiso 1 1 calc R
C4 C 1.39483(18) 0.11632(18) -0.8298(2) 0.0315(7) Uani 1 1 d .
C5 C 1.4515(2) 0.1266(2) -0.9022(3) 0.0356(8) Uani 1 1 d .
C6 C 1.35319(19) 0.1791(2) -0.7978(3) 0.0351(7) Uani 1 1 d .
H6 H 1.3593 0.2270 -0.8253 0.042 Uiso 1 1 calc R
C7 C 1.3022(2) 0.17135(18) -0.7246(2) 0.0336(7) Uani 1 1 d .
C8 C 1.29271(19) 0.10010(19) -0.6853(2) 0.0339(6) Uani 1 1 d .
H8 H 1.2578 0.0942 -0.6378 0.041 Uiso 1 1 calc R
C9 C 1.2617(2) 0.2414(2) -0.6885(2) 0.0388(7) Uani 1 1 d .
C10 C 1.4850(3) -0.2323(4) -0.6658(5) 0.088(2) Uani 1 1 d .
H10A H 1.4769 -0.2046 -0.7215 0.132 Uiso 1 1 calc R
H10B H 1.4582 -0.2807 -0.6684 0.132 Uiso 1 1 calc R
H10C H 1.5391 -0.2414 -0.6576 0.132 Uiso 1 1 calc R
C11 C 1.4950(3) -0.1116(3) -0.5863(5) 0.0775(18) Uani 1 1 d .
H11A H 1.4873 -0.0856 -0.6432 0.116 Uiso 1 1 calc R
H11B H 1.5491 -0.1202 -0.5771 0.116 Uiso 1 1 calc R
H11C H 1.4751 -0.0805 -0.5378 0.116 Uiso 1 1 calc R
C12 C 1.4627(4) -0.2277(6) -0.5030(5) 0.114(3) Uani 1 1 d .
H12A H 1.4691 -0.2818 -0.5177 0.136 Uiso 1 1 calc R
H12B H 1.5099 -0.2107 -0.4739 0.136 Uiso 1 1 calc R
C13 C 1.4047(4) -0.2217(6) -0.4414(5) 0.118(3) Uani 1 1 d .
H13A H 1.4109 -0.1738 -0.4082 0.142 Uiso 1 1 calc R
H13B H 1.4093 -0.2636 -0.3982 0.142 Uiso 1 1 calc R
C14 C 1.2768(5) -0.1731(4) -0.4274(4) 0.092(2) Uani 1 1 d .
H14A H 1.2262 -0.1743 -0.4535 0.138 Uiso 1 1 calc R
H14B H 1.2962 -0.1213 -0.4287 0.138 Uiso 1 1 calc R
H14C H 1.2745 -0.1908 -0.3657 0.138 Uiso 1 1 calc R
C15 C 1.2945(4) -0.3018(3) -0.4789(4) 0.0722(15) Uani 1 1 d .
H15A H 1.2451 -0.3008 -0.5083 0.108 Uiso 1 1 calc R
H15B H 1.2883 -0.3187 -0.4172 0.108 Uiso 1 1 calc R
H15C H 1.3280 -0.3367 -0.5106 0.108 Uiso 1 1 calc R
Cu1 Cu 1.339022(19) -0.177445(19) -0.60567(4) 0.03486(11) Uani 1 1 d .
N1 N 1.45480(18) -0.1856(2) -0.5877(3) 0.0528(9) Uani 1 1 d .
N2 N 1.3284(2) -0.2234(2) -0.4799(3) 0.0549(9) Uani 1 1 d .
O1 O 1.34983(16) -0.09982(14) -0.70514(19) 0.0434(6) Uani 1 1 d .
O2 O 1.30312(17) -0.03922(15) -0.58599(16) 0.0450(6) Uani 1 1 d .
O3 O 1.43442(18) 0.18215(18) -0.9602(2) 0.0576(8) Uani 1 1 d .
H3 H 1.4679 0.1846 -0.9994 0.086 Uiso 1 1 calc R
O4 O 1.50907(19) 0.0879(2) -0.9098(3) 0.0703(10) Uani 1 1 d .
O5 O 1.28772(19) 0.30663(15) -0.7044(2) 0.0514(7) Uani 1 1 d .
O6 O 1.23103(14) -0.20218(15) -0.63959(18) 0.0436(6) Uani 1 1 d .
O11W O 1.1308(10) -0.0835(8) -0.688(3) 0.69(3) Uani 1 1 d .
O12W O 1.1352(10) 0.0190(15) -0.814(5) 0.86(5) Uani 1 1 d .
O13W O 1.4183(10) 0.4028(10) -0.745(2) 0.60(3) Uani 1 1 d .

loop_
_atom_site_aniso_label
_atom_site_aniso_U_11
_atom_site_aniso_U_22
_atom_site_aniso_U_33
_atom_site_aniso_U_23
_atom_site_aniso_U_13
_atom_site_aniso_U_12
C1 0.0416(18) 0.0337(16) 0.0296(18) -0.0040(13) -0.0009(14) -0.0075(12)
C2 0.0344(15) 0.0368(15) 0.0263(16) -0.0019(13) -0.0031(12) -0.0010(12)
C3 0.0357(17) 0.0369(17) 0.0221(16) -0.0045(13) -0.0038(13) 0.0034(13)
C4 0.0320(15) 0.0367(16) 0.0257(16) -0.0024(12) -0.0021(12) -0.0003(11)
C5 0.0401(19) 0.0373(18) 0.0293(19) -0.0047(14) 0.0041(14) 0.0002(14)
C6 0.0356(15) 0.0382(16) 0.0316(18) 0.0030(13) 0.0010(12) 0.0059(12)
C7 0.0358(15) 0.0348(15) 0.0303(18) -0.0005(12) -0.0010(13) 0.0074(11)
C8 0.0345(15) 0.0410(17) 0.0262(17) 0.0004(13) -0.0009(12) 0.0016(12)
C9 0.0393(16) 0.0465(18) 0.0305(17) 0.0000(15) -0.0014(14) 0.0114(14)
C10 0.050(3) 0.085(4) 0.130(6) -0.032(4) 0.024(3) -0.003(3)
C11 0.045(2) 0.081(3) 0.106(5) -0.021(3) 0.004(3) -0.024(2)
C12 0.057(4) 0.198(9) 0.085(5) 0.054(5) -0.011(3) 0.014(4)
C13 0.075(4) 0.221(9) 0.059(4) 0.053(5) -0.020(3) -0.026(5)
C14 0.147(6) 0.083(4) 0.047(3) -0.009(3) 0.040(4) -0.022(4)
C15 0.103(4) 0.057(3) 0.057(3) 0.017(2) 0.020(3) -0.018(3)
Cu1 0.03862(18) 0.03693(18) 0.02903(18) -0.0012(3) 0.0045(3) -0.00976(12)
N1 0.0418(15) 0.0609(18) 0.056(3) 0.0015(17) 0.0054(15) -0.0065(13)
N2 0.061(2) 0.068(2) 0.036(2) 0.0089(16) 0.0052(15) -0.0221(17)
O1 0.0632(15) 0.0321(11) 0.0348(14) -0.0032(10) 0.0092(12) -0.0026(10)
O2 0.0687(16) 0.0422(12) 0.0241(15) -0.0026(10) 0.0037(11) -0.0082(11)
O3 0.0612(18) 0.0692(19) 0.0423(17) 0.0204(14) 0.0182(14) 0.0191(15)
O4 0.0604(19) 0.071(2) 0.079(2) 0.0284(18) 0.0322(17) 0.0263(16)
O5 0.0650(19) 0.0390(14) 0.0503(17) -0.0025(13) 0.0191(15) 0.0058(12)
O6 0.0417(13) 0.0443(13) 0.0449(15) -0.0117(11) 0.0002(10) -0.0114(10)
O11W 0.326(18) 0.178(11) 1.57(9) 0.10(3) -0.50(4) 0.017(12)
O12W 0.198(14) 0.38(3) 2.00(14) -0.24(6) -0.24(4) -0.010(18)
O13W 0.310(18) 0.296(18) 1.20(7) 0.32(3) 0.40(3) 0.058(16)

loop_
_atom_type_symbol
_atom_type_description
_atom_type_scat_dispersion_real
_atom_type_scat_dispersion_imag
_atom_type_scat_source
C C 0.0033 0.0016 'International Tables Vol C Tables 4.2.6.8 and 6.1.1.4'
H H 0.0000 0.0000 'International Tables Vol C Tables 4.2.6.8 and 6.1.1.4'
Cu Cu 0.3201 1.2651 'International Tables Vol C Tables 4.2.6.8 and 6.1.1.4'
N N 0.0061 0.0033 'International Tables Vol C Tables 4.2.6.8 and 6.1.1.4'
O O 0.0106 0.0060 'International Tables Vol C Tables 4.2.6.8 and 6.1.1.4'

loop_
_geom_angle_atom_site_label_1
_geom_angle_atom_site_label_2
_geom_angle_atom_site_label_3
_geom_angle
_geom_angle_site_symmetry_1
_geom_angle_site_symmetry_3
O2 C1 O1 121.7(3) . .
O2 C1 C2 119.7(3) . .
O1 C1 C2 118.5(3) . .
C3 C2 C8 120.0(3) . .
C3 C2 C1 120.5(3) . .
C8 C2 C1 119.3(3) . .
C2 C3 C4 119.9(3) . .
C2 C3 H3A 120.0 . .
C4 C3 H3A 120.0 . .
C6 C4 C3 119.1(3) . .
C6 C4 C5 120.1(3) . .
C3 C4 C5 120.6(3) . .
O4 C5 O3 122.1(4) . .
O4 C5 C4 123.8(4) . .
O3 C5 C4 114.1(3) . .
C4 C6 C7 120.9(3) . .
C4 C6 H6 119.5 . .
C7 C6 H6 119.5 . .
C8 C7 C6 119.1(3) . .
C8 C7 C9 121.6(3) . .
C6 C7 C9 119.3(3) . .
C7 C8 C2 121.0(3) . .
C7 C8 H8 119.5 . .
C2 C8 H8 119.5 . .
O5 C9 O6 122.1(3) . 7_645
O5 C9 C7 120.1(3) . .
O6 C9 C7 117.8(3) 7_645 .
O5 C9 Cu1 72.1(2) . 7_645
O6 C9 Cu1 50.00(16) 7_645 7_645
C7 C9 Cu1 167.5(3) . 7_645
N1 C10 H10A 109.5 . .
N1 C10 H10B 109.5 . .
H10A C10 H10B 109.5 . .
N1 C10 H10C 109.5 . .
H10A C10 H10C 109.5 . .
H10B C10 H10C 109.5 . .
N1 C11 H11A 109.5 . .
N1 C11 H11B 109.5 . .
H11A C11 H11B 109.5 . .
N1 C11 H11C 109.5 . .
H11A C11 H11C 109.5 . .
H11B C11 H11C 109.5 . .
C13 C12 N1 117.7(6) . .
C13 C12 H12A 107.9 . .
N1 C12 H12A 107.9 . .
C13 C12 H12B 107.9 . .
N1 C12 H12B 107.9 . .
H12A C12 H12B 107.2 . .
C12 C13 N2 114.7(6) . .
C12 C13 H13A 108.6 . .
N2 C13 H13A 108.6 . .
C12 C13 H13B 108.6 . .
N2 C13 H13B 108.6 . .
H13A C13 H13B 107.6 . .
N2 C14 H14A 109.5 . .
N2 C14 H14B 109.5 . .
H14A C14 H14B 109.5 . .
N2 C14 H14C 109.5 . .
H14A C14 H14C 109.5 . .
H14B C14 H14C 109.5 . .
N2 C15 H15A 109.5 . .
N2 C15 H15B 109.5 . .
H15A C15 H15B 109.5 . .
N2 C15 H15C 109.5 . .
H15A C15 H15C 109.5 . .
H15B C15 H15C 109.5 . .
O6 Cu1 O1 92.87(12) . .
O6 Cu1 N2 93.36(13) . .
O1 Cu1 N2 160.79(14) . .
O6 Cu1 N1 161.94(13) . .
O1 Cu1 N1 92.84(14) . .
N2 Cu1 N1 86.77(16) . .
O6 Cu1 C9 29.37(11) . 6_665
O1 Cu1 C9 95.67(11) . 6_665
N2 Cu1 C9 98.66(13) . 6_665
N1 Cu1 C9 132.82(14) . 6_665
C12 N1 C11 112.6(5) . .
C12 N1 C10 110.7(5) . .
C11 N1 C10 108.5(4) . .
C12 N1 Cu1 103.9(3) . .
C11 N1 Cu1 114.4(3) . .
C10 N1 Cu1 106.4(3) . .
C13 N2 C14 109.9(6) . .
C13 N2 C15 112.4(6) . .
C14 N2 C15 107.4(4) . .
C13 N2 Cu1 105.5(3) . .
C14 N2 Cu1 107.6(3) . .
C15 N2 Cu1 114.0(3) . .
C1 O1 Cu1 101.5(2) . .
C5 O3 H3 109.5 . .
C9 O6 Cu1 100.6(2) 6_665 .

loop_
_geom_bond_atom_site_label_1
_geom_bond_atom_site_label_2
_geom_bond_distance
_geom_bond_site_symmetry_2
C1 O2 1.245(5) .
C1 O1 1.273(4) .
C1 C2 1.503(5) .
C2 C3 1.387(5) .
C2 C8 1.390(5) .
C3 C4 1.403(5) .
C3 H3A 0.9300 .
C4 C6 1.390(4) .
C4 C5 1.461(5) .
C5 O4 1.209(5) .
C5 O3 1.322(5) .
C6 C7 1.401(5) .
C6 H6 0.9300 .
C7 C8 1.375(5) .
C7 C9 1.501(4) .
C8 H8 0.9300 .
C9 O5 1.241(5) .
C9 O6 1.272(4) 7_645
C9 Cu1 2.548(3) 7_645
C10 N1 1.501(7) .
C10 H10A 0.9600 .
C10 H10B 0.9600 .
C10 H10C 0.9600 .
C11 N1 1.462(6) .
C11 H11A 0.9600 .
C11 H11B 0.9600 .
C11 H11C 0.9600 .
C12 C13 1.359(10) .
C12 N1 1.451(8) .
C12 H12A 0.9700 .
C12 H12B 0.9700 .
C13 N2 1.440(7) .
C13 H13A 0.9700 .
C13 H13B 0.9700 .
C14 N2 1.470(8) .
C14 H14A 0.9600 .
C14 H14B 0.9600 .
C14 H14C 0.9600 .
C15 N2 1.482(6) .
C15 H15A 0.9600 .
C15 H15B 0.9600 .
C15 H15C 0.9600 .
Cu1 O6 1.986(2) .
Cu1 O1 1.998(3) .
Cu1 N2 2.025(4) .
Cu1 N1 2.031(3) .
Cu1 C9 2.548(3) 6_665
O3 H3 0.8200 .
O6 C9 1.272(4) 6_665
